data_7205479
loop_
_publ_author_name
'Wang, Curtis Y.'
'Wilseck, Zachary M.'
'Supkowski, Ronald M.'
'LaDuca, Robert L.'

_publ_section_title
;
 Metal and ligand binding mode dependent topologies in phthalate
 coordination polymers with bis(4-pyridylformyl)piperazine co-ligands
;
_journal_issue 5
_journal_name_full CrystEngComm
_journal_page_first 1391
_journal_paper_doi 10.1039/c0ce00632g
_journal_volume 13
_journal_year 2011
_chemical_formula_sum 'C32 H28 Cu2 N4 O12'
_chemical_formula_weight 787.66
_chemical_name_systematic
;
?
;
_space_group_IT_number 2
_symmetry_cell_setting triclinic
_symmetry_space_group_name_Hall '-P 1'
_symmetry_space_group_name_H-M 'P -1'
_atom_sites_solution_hydrogens geom
_atom_sites_solution_primary direct
_atom_sites_solution_secondary difmap
_audit_creation_method SHELXL-97
_audit_update_record
;
2010-07-08 # Formatted by publCIF
;
_cell_angle_alpha 95.672(2)
_cell_angle_beta 103.322(2)
_cell_angle_gamma 109.235(2)
_cell_formula_units_Z 1
_cell_length_a 7.2812(10)
_cell_length_b 10.7032(14)
_cell_length_c 10.8333(14)
_cell_measurement_reflns_used 7241
_cell_measurement_temperature 173(2)
_cell_measurement_theta_max 25.32
_cell_measurement_theta_min 2.56
_cell_volume 761.52(18)
_computing_cell_refinement 'Bruker SAINT'
_computing_data_collection 'Bruker APEX2'
_computing_data_reduction 'Bruker SAINT'
_computing_molecular_graphics 'Bruker SHELXTL'
_computing_publication_material 'Bruker SHELXTL'
_computing_structure_refinement 'SHELXL-97 (Sheldrick, 2008)'
_computing_structure_solution 'SHELXS-97 (Sheldrick, 2008)'
_diffrn_ambient_temperature 173(2)
_diffrn_measured_fraction_theta_full 0.999
_diffrn_measured_fraction_theta_max 0.997
_diffrn_measurement_device_type 'Bruker APEX-II CCD'
_diffrn_measurement_method '\f and \w scans'
_diffrn_radiation_monochromator graphite
_diffrn_radiation_source 'fine-focus sealed tube'
_diffrn_radiation_type MoK\a
_diffrn_radiation_wavelength 0.71073
_diffrn_reflns_av_R_equivalents 0.0579
_diffrn_reflns_av_sigmaI/netI 0.0581
_diffrn_reflns_limit_h_max 8
_diffrn_reflns_limit_h_min -8
_diffrn_reflns_limit_k_max 12
_diffrn_reflns_limit_k_min -12
_diffrn_reflns_limit_l_max 13
_diffrn_reflns_limit_l_min -13
_diffrn_reflns_number 11045
_diffrn_reflns_theta_full 25.00
_diffrn_reflns_theta_max 25.32
_diffrn_reflns_theta_min 1.97
_exptl_absorpt_coefficient_mu 1.473
_exptl_absorpt_correction_T_max 0.7632
_exptl_absorpt_correction_T_min 0.6390
_exptl_absorpt_correction_type multi-scan
_exptl_absorpt_process_details SADABS
_exptl_crystal_colour blue
_exptl_crystal_density_diffrn 1.718
_exptl_crystal_density_method 'not measured'
_exptl_crystal_description chunk
_exptl_crystal_F_000 402
_exptl_crystal_size_max 0.33
_exptl_crystal_size_mid 0.26
_exptl_crystal_size_min 0.19
_refine_diff_density_max 0.427
_refine_diff_density_min -0.595
_refine_diff_density_rms 0.073
_refine_ls_extinction_method none
_refine_ls_goodness_of_fit_ref 1.149
_refine_ls_hydrogen_treatment mixed
_refine_ls_matrix_type full
_refine_ls_number_parameters 232
_refine_ls_number_reflns 2759
_refine_ls_number_restraints 3
_refine_ls_restrained_S_all 1.150
_refine_ls_R_factor_all 0.0418
_refine_ls_R_factor_gt 0.0396
_refine_ls_shift/su_max 0.000
_refine_ls_shift/su_mean 0.000
_refine_ls_structure_factor_coef Fsqd
_refine_ls_weighting_details 'calc w=1/[\s^2^(Fo^2^)+(0.0368P)^2^+0.3685P] where P=(Fo^2^+2Fc^2^)/3'
_refine_ls_weighting_scheme calc
_refine_ls_wR_factor_gt 0.1076
_refine_ls_wR_factor_ref 0.1094
_reflns_number_gt 2521
_reflns_number_total 2759
_reflns_threshold_expression >2sigma(I)
_cod_data_source_file C0CE00632G.TXT
_cod_data_source_block p1b
_cod_depositor_comments
;
The following automatic conversions were performed:
'_symmetry_cell_setting' value 'Triclinic' changed to 'triclinic'
according to '/home/saulius/struct/CIF-dictionaries/cif_core.dic'
dictionary named 'cif_core.dic' version 2.4.1 from 2010-06-29.

Automatic conversion script
Id: cif_fix_enum 1555 2011-01-17 13:19:09Z saulius 
;
_cod_original_cell_volume 761.52(17)
_cod_original_sg_symbol_H-M P-1
_cod_database_code 7205479

loop_
_symmetry_equiv_pos_as_xyz
'x, y, z'
'-x, -y, -z'

loop_
_atom_site_label
_atom_site_type_symbol
_atom_site_fract_x
_atom_site_fract_y
_atom_site_fract_z
_atom_site_U_iso_or_equiv
_atom_site_adp_type
_atom_site_occupancy
_atom_site_symmetry_multiplicity
_atom_site_calc_flag
_atom_site_refinement_flags
_atom_site_disorder_assembly
_atom_site_disorder_group
Cu1 Cu 0.23907(5) 0.59722(3) 0.22764(3) 0.03231(16) Uani 1 1 d . . .
O1 O 0.6201(3) 0.6184(2) 0.1123(2) 0.0493(6) Uani 1 1 d . . .
O2 O -0.4589(3) 0.3295(2) 0.5380(2) 0.0398(5) Uani 1 1 d . . .
O3 O 1.1261(3) 0.73769(19) 0.26864(18) 0.0325(4) Uani 1 1 d . . .
O4 O 1.0112(3) 0.6750(2) 0.05587(19) 0.0374(5) Uani 1 1 d . . .
O5 O 0.4552(3) 0.73746(19) 0.1872(2) 0.0364(5) Uani 1 1 d . . .
O6 O 0.3046(3) 0.4499(2) 0.1503(2) 0.0344(4) Uani 1 1 d D . .
H6C H 0.404(4) 0.490(3) 0.121(3) 0.041 Uiso 1 1 d D . .
H6D H 0.210(4) 0.403(3) 0.081(2) 0.041 Uiso 1 1 d D . .
N1 N -0.4953(4) 0.1175(2) 0.4521(2) 0.0348(5) Uani 1 1 d . . .
N2 N 0.0347(4) 0.4621(2) 0.2910(2) 0.0340(5) Uani 1 1 d . . .
C1 C 1.0527(5) 1.1055(3) 0.1529(3) 0.0390(7) Uani 1 1 d . . .
H1 H 1.1542 1.1911 0.1607 0.047 Uiso 1 1 calc R . .
C2 C -0.4216(5) 0.0232(3) 0.3909(3) 0.0362(6) Uani 1 1 d . . .
H2A H -0.3103 0.0734 0.3561 0.043 Uiso 1 1 calc R . .
H2B H -0.5325 -0.0409 0.3180 0.043 Uiso 1 1 calc R . .
C3 C -0.2510(4) 0.3136(3) 0.4047(3) 0.0345(6) Uani 1 1 d . . .
C4 C 0.8519(5) 1.0931(3) 0.1319(3) 0.0385(7) Uani 1 1 d . . .
H4 H 0.8140 1.1690 0.1211 0.046 Uiso 1 1 calc R . .
C5 C 1.0314(4) 0.7494(3) 0.1582(3) 0.0323(6) Uani 1 1 d . . .
C6 C -0.6549(4) 0.0540(3) 0.5112(3) 0.0368(6) Uani 1 1 d . . .
H6A H -0.7766 -0.0084 0.4438 0.044 Uiso 1 1 calc R . .
H6B H -0.6926 0.1237 0.5548 0.044 Uiso 1 1 calc R . .
C7 C 0.0889(4) 0.4009(3) 0.3889(3) 0.0357(6) Uani 1 1 d . . .
H7 H 0.2265 0.4093 0.4184 0.043 Uiso 1 1 calc R . .
C8 C 0.9594(4) 0.8664(3) 0.1548(3) 0.0312(6) Uani 1 1 d . . .
C9 C -0.0490(4) 0.3263(3) 0.4482(3) 0.0353(6) Uani 1 1 d . . .
H9 H -0.0063 0.2848 0.5172 0.042 Uiso 1 1 calc R . .
C10 C 1.1050(4) 0.9930(3) 0.1626(3) 0.0359(6) Uani 1 1 d . . .
H10 H 1.2425 1.0019 0.1748 0.043 Uiso 1 1 calc R . .
C11 C 0.7068(5) 0.9687(3) 0.1268(3) 0.0356(6) Uani 1 1 d . . .
H11 H 0.5693 0.9603 0.1135 0.043 Uiso 1 1 calc R . .
C12 C 0.5992(4) 0.7260(3) 0.1455(3) 0.0336(6) Uani 1 1 d . . .
C13 C -0.4085(4) 0.2528(3) 0.4727(3) 0.0345(6) Uani 1 1 d . . .
C14 C 0.7589(4) 0.8560(3) 0.1407(3) 0.0323(6) Uani 1 1 d . . .
C15 C -0.1608(5) 0.4438(3) 0.2467(3) 0.0376(7) Uani 1 1 d . . .
H15 H -0.2010 0.4826 0.1748 0.045 Uiso 1 1 calc R . .
C16 C -0.3082(5) 0.3712(3) 0.3002(3) 0.0384(7) Uani 1 1 d . . .
H16 H -0.4458 0.3611 0.2660 0.046 Uiso 1 1 calc R . .

loop_
_atom_site_aniso_label
_atom_site_aniso_U_11
_atom_site_aniso_U_22
_atom_site_aniso_U_33
_atom_site_aniso_U_23
_atom_site_aniso_U_13
_atom_site_aniso_U_12
Cu1 0.0336(2) 0.0279(2) 0.0373(2) 0.00798(16) 0.01425(17) 0.01008(17)
O1 0.0434(13) 0.0299(11) 0.0787(16) 0.0061(11) 0.0309(12) 0.0104(10)
O2 0.0426(12) 0.0331(11) 0.0482(12) 0.0096(9) 0.0201(10) 0.0138(9)
O3 0.0336(10) 0.0315(10) 0.0348(10) 0.0089(8) 0.0117(8) 0.0128(8)
O4 0.0374(11) 0.0347(11) 0.0382(11) 0.0028(9) 0.0095(9) 0.0124(9)
O5 0.0362(11) 0.0312(11) 0.0464(12) 0.0090(9) 0.0197(9) 0.0123(9)
O6 0.0341(11) 0.0294(10) 0.0395(11) 0.0059(9) 0.0132(9) 0.0094(9)
N1 0.0378(13) 0.0309(12) 0.0354(13) 0.0081(10) 0.0146(11) 0.0086(11)
N2 0.0366(13) 0.0270(12) 0.0377(13) 0.0050(10) 0.0128(11) 0.0091(10)
C1 0.0446(17) 0.0290(14) 0.0396(16) 0.0083(12) 0.0124(13) 0.0077(13)
C2 0.0401(16) 0.0317(15) 0.0369(15) 0.0073(12) 0.0166(13) 0.0089(13)
C3 0.0387(15) 0.0284(14) 0.0355(15) 0.0060(12) 0.0130(12) 0.0093(12)
C4 0.0501(18) 0.0323(15) 0.0395(16) 0.0110(13) 0.0179(14) 0.0185(14)
C5 0.0293(14) 0.0278(14) 0.0395(16) 0.0089(12) 0.0130(12) 0.0070(11)
C6 0.0353(15) 0.0353(15) 0.0388(16) 0.0073(13) 0.0152(13) 0.0081(13)
C7 0.0369(15) 0.0292(14) 0.0396(16) 0.0050(12) 0.0105(12) 0.0108(12)
C8 0.0355(14) 0.0300(14) 0.0281(13) 0.0071(11) 0.0094(11) 0.0113(12)
C9 0.0395(16) 0.0321(15) 0.0356(15) 0.0082(12) 0.0115(12) 0.0137(13)
C10 0.0344(15) 0.0350(15) 0.0357(15) 0.0081(12) 0.0099(12) 0.0088(12)
C11 0.0413(16) 0.0364(16) 0.0357(15) 0.0109(12) 0.0155(12) 0.0183(13)
C12 0.0328(15) 0.0345(15) 0.0344(15) 0.0090(12) 0.0114(12) 0.0115(12)
C13 0.0347(15) 0.0332(15) 0.0350(15) 0.0103(12) 0.0091(12) 0.0110(12)
C14 0.0367(15) 0.0299(14) 0.0311(14) 0.0072(11) 0.0127(12) 0.0106(12)
C15 0.0378(16) 0.0353(15) 0.0403(16) 0.0127(13) 0.0121(13) 0.0119(13)
C16 0.0346(15) 0.0364(16) 0.0433(17) 0.0126(13) 0.0100(13) 0.0110(13)

loop_
_atom_type_symbol
_atom_type_description
_atom_type_scat_dispersion_real
_atom_type_scat_dispersion_imag
_atom_type_scat_source
C C 0.0033 0.0016 'International Tables Vol C Tables 4.2.6.8 and 6.1.1.4'
H H 0.0000 0.0000 'International Tables Vol C Tables 4.2.6.8 and 6.1.1.4'
N N 0.0061 0.0033 'International Tables Vol C Tables 4.2.6.8 and 6.1.1.4'
O O 0.0106 0.0060 'International Tables Vol C Tables 4.2.6.8 and 6.1.1.4'
Cu Cu 0.3201 1.2651 'International Tables Vol C Tables 4.2.6.8 and 6.1.1.4'

loop_
_geom_angle_atom_site_label_1
_geom_angle_atom_site_label_2
_geom_angle_atom_site_label_3
_geom_angle
_geom_angle_site_symmetry_1
_geom_angle_site_symmetry_3
_geom_angle_publ_flag
O5 Cu1 O6 93.89(8) . . ?
O5 Cu1 O3 87.79(8) . 1_455 ?
O6 Cu1 O3 167.25(8) . 1_455 ?
O5 Cu1 N2 173.31(9) . . ?
O6 Cu1 N2 88.92(9) . . ?
O3 Cu1 N2 90.81(9) 1_455 . ?
O5 Cu1 O2 86.73(8) . 2_566 ?
O6 Cu1 O2 106.25(8) . 2_566 ?
O3 Cu1 O2 86.45(7) 1_455 2_566 ?
N2 Cu1 O2 86.65(8) . 2_566 ?
C5 O3 Cu1 104.02(17) . 1_655 ?
C12 O5 Cu1 128.41(19) . . ?
C13 N1 C6 120.2(2) . . ?
C13 N1 C2 125.0(2) . . ?
C6 N1 C2 114.0(2) . . ?
C15 N2 C7 117.9(2) . . ?
C15 N2 Cu1 119.1(2) . . ?
C7 N2 Cu1 122.4(2) . . ?
C10 C1 C4 119.9(3) . . ?
N1 C2 C6 110.1(2) . 2_456 ?
C16 C3 C9 118.7(3) . . ?
C16 C3 C13 117.3(3) . . ?
C9 C3 C13 123.7(3) . . ?
C1 C4 C11 119.4(3) . . ?
O4 C5 O3 122.5(3) . . ?
O4 C5 C8 120.5(2) . . ?
O3 C5 C8 116.8(2) . . ?
N1 C6 C2 109.1(2) . 2_456 ?
N2 C7 C9 122.5(3) . . ?
C14 C8 C10 118.5(3) . . ?
C14 C8 C5 124.7(2) . . ?
C10 C8 C5 116.7(2) . . ?
C7 C9 C3 118.8(3) . . ?
C1 C10 C8 121.3(3) . . ?
C4 C11 C14 121.2(3) . . ?
O1 C12 O5 125.5(3) . . ?
O1 C12 C14 118.6(3) . . ?
O5 C12 C14 115.8(2) . . ?
O2 C13 N1 123.5(3) . . ?
O2 C13 C3 118.1(3) . . ?
N1 C13 C3 118.2(3) . . ?
C11 C14 C8 119.7(3) . . ?
C11 C14 C12 119.2(3) . . ?
C8 C14 C12 121.1(2) . . ?
N2 C15 C16 123.3(3) . . ?
C15 C16 C3 118.7(3) . . ?

loop_
_geom_bond_atom_site_label_1
_geom_bond_atom_site_label_2
_geom_bond_distance
_geom_bond_site_symmetry_2
_geom_bond_publ_flag
Cu1 O5 1.953(2) . ?
Cu1 O6 1.958(2) . ?
Cu1 O3 1.9962(19) 1_455 ?
Cu1 N2 2.006(2) . ?
Cu1 O2 2.555(2) 2_566 ?
O1 C12 1.240(3) . ?
O2 C13 1.231(3) . ?
O3 C5 1.277(3) . ?
O3 Cu1 1.9962(19) 1_655 ?
O4 C5 1.248(3) . ?
O5 C12 1.269(3) . ?
N1 C13 1.347(4) . ?
N1 C6 1.460(4) . ?
N1 C2 1.461(4) . ?
N2 C15 1.334(4) . ?
N2 C7 1.351(4) . ?
C1 C10 1.384(4) . ?
C1 C4 1.385(4) . ?
C2 C6 1.524(4) 2_456 ?
C3 C16 1.388(4) . ?
C3 C9 1.392(4) . ?
C3 C13 1.508(4) . ?
C4 C11 1.387(4) . ?
C5 C8 1.509(4) . ?
C6 C2 1.524(4) 2_456 ?
C7 C9 1.389(4) . ?
C8 C14 1.398(4) . ?
C8 C10 1.399(4) . ?
C11 C14 1.390(4) . ?
C12 C14 1.506(4) . ?
C15 C16 1.385(5) . ?

loop_
_geom_hbond_atom_site_label_D
_geom_hbond_atom_site_label_H
_geom_hbond_atom_site_label_A
_geom_hbond_distance_DH
_geom_hbond_distance_HA
_geom_hbond_distance_DA
_geom_hbond_angle_DHA
_geom_hbond_site_symmetry_A
O6 H6C O1 0.856(17) 1.75(2) 2.560(3) 158(3) .
O6 H6D O4 0.870(18) 1.801(18) 2.661(3) 170(3) 2_665

loop_
_geom_torsion_atom_site_label_1
_geom_torsion_atom_site_label_2
_geom_torsion_atom_site_label_3
_geom_torsion_atom_site_label_4
_geom_torsion
_geom_torsion_site_symmetry_1
_geom_torsion_site_symmetry_2
_geom_torsion_site_symmetry_3
_geom_torsion_site_symmetry_4
_geom_torsion_publ_flag
O6 Cu1 O5 C12 -10.1(2) . . . . ?
O3 Cu1 O5 C12 -177.4(2) 1_455 . . . ?
N2 Cu1 O5 C12 104.6(7) . . . . ?
O2 Cu1 O5 C12 96.0(2) 2_566 . . . ?
O5 Cu1 N2 C15 128.7(7) . . . . ?
O6 Cu1 N2 C15 -116.4(2) . . . . ?
O3 Cu1 N2 C15 50.8(2) 1_455 . . . ?
O2 Cu1 N2 C15 137.2(2) 2_566 . . . ?
O5 Cu1 N2 C7 -42.7(8) . . . . ?
O6 Cu1 N2 C7 72.2(2) . . . . ?
O3 Cu1 N2 C7 -120.6(2) 1_455 . . . ?
O2 Cu1 N2 C7 -34.2(2) 2_566 . . . ?
C13 N1 C2 C6 112.9(3) . . . 2_456 ?
C6 N1 C2 C6 -57.0(3) . . . 2_456 ?
C10 C1 C4 C11 3.0(4) . . . . ?
Cu1 O3 C5 O4 5.3(3) 1_655 . . . ?
Cu1 O3 C5 C8 -169.41(19) 1_655 . . . ?
C13 N1 C6 C2 -114.0(3) . . . 2_456 ?
C2 N1 C6 C2 56.5(3) . . . 2_456 ?
C15 N2 C7 C9 -3.3(4) . . . . ?
Cu1 N2 C7 C9 168.3(2) . . . . ?
O4 C5 C8 C14 81.3(4) . . . . ?
O3 C5 C8 C14 -103.9(3) . . . . ?
O4 C5 C8 C10 -96.7(3) . . . . ?
O3 C5 C8 C10 78.0(3) . . . . ?
N2 C7 C9 C3 0.3(4) . . . . ?
C16 C3 C9 C7 2.6(4) . . . . ?
C13 C3 C9 C7 -170.9(3) . . . . ?
C4 C1 C10 C8 -1.6(4) . . . . ?
C14 C8 C10 C1 -1.9(4) . . . . ?
C5 C8 C10 C1 176.3(3) . . . . ?
C1 C4 C11 C14 -0.8(4) . . . . ?
Cu1 O5 C12 O1 6.2(4) . . . . ?
Cu1 O5 C12 C14 -171.94(18) . . . . ?
C6 N1 C13 O2 -1.6(4) . . . . ?
C2 N1 C13 O2 -171.0(3) . . . . ?
C6 N1 C13 C3 -177.3(2) . . . . ?
C2 N1 C13 C3 13.4(4) . . . . ?
C16 C3 C13 O2 -71.0(4) . . . . ?
C9 C3 C13 O2 102.7(3) . . . . ?
C16 C3 C13 N1 104.9(3) . . . . ?
C9 C3 C13 N1 -81.5(4) . . . . ?
C4 C11 C14 C8 -2.7(4) . . . . ?
C4 C11 C14 C12 175.0(3) . . . . ?
C10 C8 C14 C11 4.0(4) . . . . ?
C5 C8 C14 C11 -174.0(3) . . . . ?
C10 C8 C14 C12 -173.6(3) . . . . ?
C5 C8 C14 C12 8.4(4) . . . . ?
O1 C12 C14 C11 154.7(3) . . . . ?
O5 C12 C14 C11 -26.9(4) . . . . ?
O1 C12 C14 C8 -27.7(4) . . . . ?
O5 C12 C14 C8 150.6(3) . . . . ?
C7 N2 C15 C16 3.3(5) . . . . ?
Cu1 N2 C15 C16 -168.5(3) . . . . ?
N2 C15 C16 C3 -0.4(5) . . . . ?
C9 C3 C16 C15 -2.6(4) . . . . ?
C13 C3 C16 C15 171.3(3) . . . . ?
